data_7252093
loop_
_publ_author_name
'Meng, Jiantao'
'Su, Yahui'
'Zhu, Hang'
'Chen, Wenrui'
'Chen, An'
'Su, Yuan'
'Cai, Ting'

_publ_section_title
;
 Continuous Control of Thermal Responses in Dynamic Crystals via Solid
 Solution Engineering
;
_journal_name_full CrystEngComm
_journal_paper_doi 10.1039/D6CE00302H
_journal_year 2026
_chemical_formula_moiety 'C9.7 H14.4 N5 O3.3'
_chemical_formula_sum 'C9.7 H14.4 N5 O3.3'
_chemical_formula_weight 253.86
_space_group_crystal_system monoclinic
_space_group_IT_number 14
_space_group_name_Hall '-P 2ybc'
_space_group_name_H-M_alt 'P 1 21/c 1'
_atom_sites_solution_hydrogens geom
_atom_sites_solution_primary dual
_audit_creation_date 2025-07-25
_audit_creation_method
;
Olex2 1.5-beta
(compiled 2025.05.31 svn.r86d253d1 for OlexSys, GUI svn.r7254)
;
_audit_update_record
;
2026-01-05 deposited with the CCDC.	2026-06-08 downloaded from the CCDC.
;
_cell_angle_alpha 90
_cell_angle_beta 99.008(3)
_cell_angle_gamma 90
_cell_formula_units_Z 4
_cell_length_a 11.6218(8)
_cell_length_b 10.7919(7)
_cell_length_c 8.7804(6)
_cell_measurement_reflns_used 3948
_cell_measurement_temperature 100
_cell_measurement_theta_max 26.188
_cell_measurement_theta_min 2.591
_cell_volume 1087.67(13)
_computing_cell_refinement 'SAINT V8.41 (?, 2016)'
_computing_data_reduction 'SAINT V8.41 (?, 2016)'
_computing_molecular_graphics 'Olex2 1.5-beta (Dolomanov et al., 2009)'
_computing_publication_material 'Olex2 1.5-beta (Dolomanov et al., 2009)'
_computing_structure_refinement 'SHELXL 2018/3 (Sheldrick, 2015)'
_computing_structure_solution 'SHELXT 2014/5 (Sheldrick, 2014)'
_diffrn_ambient_temperature 100
_diffrn_measured_fraction_theta_full 0.997
_diffrn_measured_fraction_theta_max 0.996
_diffrn_measurement_device_type 'D8 VENTURE'
_diffrn_measurement_method '\f and \w scans'
_diffrn_radiation_type MoK\a
_diffrn_radiation_wavelength 0.71073
_diffrn_reflns_av_R_equivalents 0.0845
_diffrn_reflns_av_unetI/netI 0.0615
_diffrn_reflns_Laue_measured_fraction_full 0.997
_diffrn_reflns_Laue_measured_fraction_max 0.996
_diffrn_reflns_limit_h_max 14
_diffrn_reflns_limit_h_min -14
_diffrn_reflns_limit_k_max 13
_diffrn_reflns_limit_k_min -13
_diffrn_reflns_limit_l_max 10
_diffrn_reflns_limit_l_min -9
_diffrn_reflns_number 11266
_diffrn_reflns_point_group_measured_fraction_full 0.997
_diffrn_reflns_point_group_measured_fraction_max 0.996
_diffrn_reflns_theta_full 25.242
_diffrn_reflns_theta_max 26.379
_diffrn_reflns_theta_min 2.590
_diffrn_source_current 1.4
_diffrn_source_power 0.07
_diffrn_source_voltage 50.0
_diffrn_standards_number 0
_exptl_absorpt_coefficient_mu 0.120
_exptl_absorpt_correction_T_max 0.7454
_exptl_absorpt_correction_T_min 0.5424
_exptl_absorpt_correction_type multi-scan
_exptl_absorpt_process_details
;
SADABS-2016/2 (Bruker,2016/2) was used for absorption correction.
wR2(int) was 0.1742 before and 0.1284 after correction.
The Ratio of minimum to maximum transmission is 0.7277.
The \l/2 correction factor is Not present.
;
_exptl_crystal_colour colourless
_exptl_crystal_colour_primary colourless
_exptl_crystal_density_diffrn 1.550
_exptl_crystal_description block
_exptl_crystal_F_000 536
_exptl_crystal_size_max 0.11
_exptl_crystal_size_mid 0.05
_exptl_crystal_size_min 0.04
_refine_diff_density_max 1.204
_refine_diff_density_min -0.531
_refine_diff_density_rms 0.086
_refine_ls_extinction_method none
_refine_ls_goodness_of_fit_ref 1.128
_refine_ls_hydrogen_treatment constr
_refine_ls_matrix_type full
_refine_ls_number_parameters 184
_refine_ls_number_reflns 2222
_refine_ls_number_restraints 26
_refine_ls_restrained_S_all 1.127
_refine_ls_R_factor_all 0.1021
_refine_ls_R_factor_gt 0.0791
_refine_ls_shift/su_max 0.000
_refine_ls_shift/su_mean 0.000
_refine_ls_structure_factor_coef Fsqd
_refine_ls_weighting_details 'w=1/[\s^2^(Fo^2^)+(0.0637P)^2^+3.4708P] where P=(Fo^2^+2Fc^2^)/3'
_refine_ls_weighting_scheme calc
_refine_ls_wR_factor_gt 0.1821
_refine_ls_wR_factor_ref 0.1963
_reflns_Friedel_coverage 0.000
_reflns_number_gt 1770
_reflns_number_total 2222
_reflns_threshold_expression 'I > 2\s(I)'
_cod_data_source_file d6ce00302h12.cif
_cod_data_source_block pcvgcv
_cod_original_formula_sum 'C9.70 H14.40 N5 O3.30'
_cod_database_code 7252093
_shelx_shelxl_version_number 2018/3
_shelx_space_group_comment
;
The symmetry employed for this shelxl refinement is uniquely defined
by the following loop, which should always be used as a source of
symmetry information in preference to the above space-group names.
They are only intended as comments.
;
_shelx_estimated_absorpt_t_max 0.995
_shelx_estimated_absorpt_t_min 0.987
_olex2_refinement_description
;
1. Fixed Uiso
 At 1.2 times of:
  All C(H) groups, All C(H,H) groups, All C(H,H,H,H) groups, All N(H) groups,
  All N(H,H) groups
 At 1.5 times of:
  All O(H) groups
2. Restrained distances
 O19-C17
 1.4 with sigma of 0.02
 C17-C13 \\sim C15-C13
 with sigma of 0.02
 C12-C11 \\sim O14-C11
 with sigma of 0.02
 C12-C13 \\sim O14-C13
 with sigma of 0.02
 O14-C11 \\sim O14-C13
 with sigma of 0.02
 C11-C12 \\sim C13-C12
 with sigma of 0.02
3. Rigid bond restraints
 O19, O14
 with sigma for 1-2 distances of 0.005 and sigma for 1-3 distances of 0.005
4. Uiso/Uaniso restraints and constraints
Uanis(C12) \\sim Ueq: with sigma of 0.005 and sigma for terminal atoms of 0.01
Uanis(O19) \\sim Ueq, Uanis(O18) \\sim Ueq: with sigma of 0.005 and sigma for
terminal atoms of 0.01
5. Others
 Sof(H17C)=Sof(H17D)=Sof(O19)=Sof(H19)=1-FVAR(1)
 Sof(O18)=Sof(H18)=Sof(H17A)=Sof(H17B)=FVAR(1)
 Fixed Sof: C12(0.7) H12A(0.7) H12B(0.7) H11A(0.7) H11B(0.7) H11C(0.3)
 H11D(0.3) H13(0.7) H13A(0.3) O14(0.3)
6.a Ternary CH refined with riding coordinates:
 C13(H13), C13(H13A)
6.b Secondary CH2 refined with riding coordinates:
 C12(H12A,H12B), C11(H11A,H11B), C11(H11C,H11D), C15(H15A,H15B), C17(H17A,
 H17B), C17(H17C,H17D)
6.c Aromatic/amide H refined with riding coordinates:
 N3(H3), C7(H7)
6.d Tetrahedral OH refined with riding coordinates:
 O19(H19)
6.e X=CH2 refined with riding coordinates:
 N1(H1A,H1B)
6.f Idealised tetrahedral OH refined as rotating group:
 O16(H16), O18(H18)
;
_olex2_submission_special_instructions 'No special instructions were received'

loop_
_space_group_symop_operation_xyz
'x, y, z'
'-x, y+1/2, -z+1/2'
'-x, -y, -z'
'x, -y-1/2, z-1/2'

loop_
_atom_site_label
_atom_site_type_symbol
_atom_site_fract_x
_atom_site_fract_y
_atom_site_fract_z
_atom_site_U_iso_or_equiv
_atom_site_adp_type
_atom_site_occupancy
_atom_site_site_symmetry_order
_atom_site_calc_flag
_atom_site_refinement_flags_posn
_atom_site_refinement_flags_adp
_atom_site_refinement_flags_occupancy
_atom_site_disorder_assembly
_atom_site_disorder_group
O20 O -0.0677(2) 0.7119(2) 0.1879(3) 0.0152(6) Uani 1 1 d . . . . .
O16 O 0.7288(2) 0.7026(3) 0.8090(3) 0.0242(7) Uani 1 1 d . . . . .
H16 H 0.783825 0.728775 0.766299 0.036 Uiso 1 1 calc R U . . .
N3 N 0.0453(2) 0.8496(3) 0.3390(3) 0.0120(6) Uani 1 1 d . . . . .
H3 H 0.007761 0.910049 0.285195 0.014 Uiso 1 1 calc R U . . .
N8 N 0.2185(2) 0.5771(2) 0.5712(3) 0.0113(6) Uani 1 1 d . . . . .
N6 N 0.0856(2) 0.5126(3) 0.3735(3) 0.0126(6) Uani 1 1 d . . . . .
N10 N 0.1940(2) 0.7998(3) 0.5482(3) 0.0127(6) Uani 1 1 d . . . . .
N1 N 0.1426(2) 1.0035(3) 0.4899(4) 0.0163(7) Uani 1 1 d . . . . .
H1A H 0.195130 1.028774 0.566796 0.020 Uiso 1 1 calc R U . . .
H1B H 0.099327 1.057901 0.432195 0.020 Uiso 1 1 calc R U . . .
O18 O 0.6266(3) 0.4280(3) 0.7425(4) 0.0288(11) Uani 0.820(9) 1 d . U P A 1
H18 H 0.671876 0.376995 0.793379 0.043 Uiso 0.820(9) 1 calc R U P A 1
C2 C 0.1284(3) 0.8823(3) 0.4607(4) 0.0110(7) Uani 1 1 d . . . . .
C9 C 0.1684(3) 0.6818(3) 0.5033(4) 0.0113(7) Uani 1 1 d . . . . .
C5 C 0.0863(3) 0.6409(3) 0.3825(4) 0.0117(7) Uani 1 1 d . . . . .
C4 C 0.0156(3) 0.7300(3) 0.2936(4) 0.0119(7) Uani 1 1 d . . . . .
C12 C 0.4270(5) 0.6103(10) 0.6395(9) 0.008(2) Uani 0.7 1 d D U P B 1
H12A H 0.413023 0.688461 0.580567 0.010 Uiso 0.7 1 calc R U P B 1
H12B H 0.446167 0.545486 0.567679 0.010 Uiso 0.7 1 calc R U P B 1
C11 C 0.3171(3) 0.5740(3) 0.6979(4) 0.0147(7) Uani 1 1 d D . . . .
H11A H 0.325541 0.489554 0.742276 0.018 Uiso 0.7 1 calc R U P B 1
H11B H 0.302493 0.631940 0.780212 0.018 Uiso 0.7 1 calc R U P B 1
H11C H 0.320992 0.491320 0.747280 0.018 Uiso 0.3 1 calc R U P B 2
H11D H 0.304363 0.636198 0.776484 0.018 Uiso 0.3 1 calc R U P B 2
C7 C 0.1658(3) 0.4783(3) 0.4880(4) 0.0124(7) Uani 1 1 d . . . . .
H7 H 0.185541 0.394246 0.511249 0.015 Uiso 1 1 calc R U . . .
C13 C 0.5306(3) 0.6278(4) 0.7662(4) 0.0239(9) Uani 1 1 d D . . . .
H13 H 0.507930 0.685495 0.845509 0.029 Uiso 0.7 1 calc R U P B 1
H13A H 0.505373 0.685604 0.843608 0.029 Uiso 0.3 1 calc R U P B 2
C15 C 0.6282(3) 0.6858(4) 0.6964(5) 0.0235(9) Uani 1 1 d D . . . .
H15A H 0.647713 0.632063 0.612713 0.028 Uiso 1 1 calc R U . . .
H15B H 0.602451 0.767055 0.650914 0.028 Uiso 1 1 calc R U . . .
C17 C 0.5730(4) 0.5036(4) 0.8459(5) 0.0331(10) Uani 1 1 d D . . . .
H17A H 0.629798 0.520747 0.939919 0.040 Uiso 0.820(9) 1 calc R U P A 1
H17B H 0.506022 0.458896 0.877028 0.040 Uiso 0.820(9) 1 calc R U P A 1
H17C H 0.656420 0.506089 0.834532 0.040 Uiso 0.180(9) 1 calc R U P A 2
H17D H 0.572525 0.525896 0.955176 0.040 Uiso 0.180(9) 1 calc R U P A 2
O19 O 0.5557(19) 0.3706(15) 0.853(3) 0.062(8) Uani 0.180(9) 1 d D U P A 2
H19 H 0.573402 0.346468 0.944755 0.093 Uiso 0.180(9) 1 calc R U P A 2
O14 O 0.4304(11) 0.600(3) 0.6431(18) 0.053(9) Uani 0.3 1 d D . P B 2

loop_
_atom_site_aniso_label
_atom_site_aniso_U_11
_atom_site_aniso_U_22
_atom_site_aniso_U_33
_atom_site_aniso_U_23
_atom_site_aniso_U_13
_atom_site_aniso_U_12
O20 0.0154(12) 0.0118(12) 0.0160(13) -0.0009(10) -0.0051(10) 0.0019(9)
O16 0.0175(13) 0.0275(15) 0.0270(15) 0.0031(12) 0.0021(11) -0.0036(11)
N3 0.0142(13) 0.0100(14) 0.0106(14) 0.0017(11) -0.0020(11) 0.0027(11)
N8 0.0133(13) 0.0109(14) 0.0088(14) 0.0010(11) -0.0011(11) 0.0016(11)
N6 0.0152(14) 0.0100(14) 0.0125(15) -0.0001(11) 0.0016(11) 0.0020(11)
N10 0.0152(14) 0.0099(14) 0.0121(15) 0.0002(11) -0.0007(11) -0.0022(11)
N1 0.0186(15) 0.0090(14) 0.0182(16) 0.0000(12) -0.0072(12) -0.0009(12)
O18 0.039(2) 0.0221(19) 0.0215(19) -0.0005(14) -0.0080(15) 0.0113(15)
C2 0.0127(15) 0.0114(16) 0.0084(16) 0.0003(13) 0.0006(12) -0.0007(13)
C9 0.0114(15) 0.0124(16) 0.0103(17) 0.0022(13) 0.0028(13) -0.0003(13)
C5 0.0127(15) 0.0091(16) 0.0132(17) -0.0017(13) 0.0018(13) -0.0004(13)
C4 0.0135(16) 0.0119(17) 0.0101(16) -0.0011(13) 0.0011(13) 0.0007(13)
C12 0.003(3) 0.009(3) 0.010(4) 0.000(3) -0.004(3) -0.001(3)
C11 0.0128(16) 0.0165(18) 0.0136(18) 0.0035(14) -0.0016(13) -0.0003(13)
C7 0.0130(16) 0.0095(16) 0.0157(17) 0.0030(13) 0.0050(13) 0.0027(13)
C13 0.0172(18) 0.035(2) 0.019(2) -0.0078(17) 0.0009(15) -0.0052(17)
C15 0.0176(18) 0.029(2) 0.023(2) 0.0059(16) -0.0004(15) 0.0016(16)
C17 0.029(2) 0.039(3) 0.030(2) 0.0049(19) 0.0011(18) -0.0053(19)
O19 0.065(10) 0.058(10) 0.062(11) -0.001(8) 0.005(8) 0.005(8)
O14 0.047(13) 0.087(18) 0.030(12) 0.002(11) 0.015(10) 0.013(11)

loop_
_atom_type_symbol
_atom_type_description
_atom_type_scat_dispersion_real
_atom_type_scat_dispersion_imag
_atom_type_scat_source
C C 0.0033 0.0016 'International Tables Vol C Tables 4.2.6.8 and 6.1.1.4'
H H 0.0000 0.0000 'International Tables Vol C Tables 4.2.6.8 and 6.1.1.4'
N N 0.0061 0.0033 'International Tables Vol C Tables 4.2.6.8 and 6.1.1.4'
O O 0.0106 0.0060 'International Tables Vol C Tables 4.2.6.8 and 6.1.1.4'

loop_
_geom_angle_atom_site_label_1
_geom_angle_atom_site_label_2
_geom_angle_atom_site_label_3
_geom_angle
_geom_angle_site_symmetry_1
_geom_angle_site_symmetry_3
_geom_angle_publ_flag
C15 O16 H16 109.5 . . ?
C2 N3 H3 117.3 . . ?
C2 N3 C4 125.5(3) . . ?
C4 N3 H3 117.3 . . ?
C9 N8 C11 125.4(3) . . ?
C9 N8 C7 106.5(3) . . ?
C7 N8 C11 127.8(3) . . ?
C7 N6 C5 103.9(3) . . ?
C2 N10 C9 112.3(3) . . ?
H1A N1 H1B 120.0 . . ?
C2 N1 H1A 120.0 . . ?
C2 N1 H1B 120.0 . . ?
C17 O18 H18 109.5 . . ?
N10 C2 N3 123.2(3) . . ?
N10 C2 N1 120.0(3) . . ?
N1 C2 N3 116.8(3) . . ?
N8 C9 C5 105.5(3) . . ?
N10 C9 N8 126.3(3) . . ?
N10 C9 C5 128.2(3) . . ?
N6 C5 C4 130.4(3) . . ?
C9 C5 N6 111.0(3) . . ?
C9 C5 C4 118.5(3) . . ?
O20 C4 N3 119.4(3) . . ?
O20 C4 C5 128.3(3) . . ?
N3 C4 C5 112.3(3) . . ?
H12A C12 H12B 107.7 . . ?
C11 C12 H12A 108.8 . . ?
C11 C12 H12B 108.8 . . ?
C11 C12 C13 113.7(5) . . ?
C13 C12 H12A 108.8 . . ?
C13 C12 H12B 108.8 . . ?
N8 C11 C12 109.9(4) . . ?
N8 C11 H11A 109.7 . . ?
N8 C11 H11B 109.7 . . ?
N8 C11 H11C 109.2 . . ?
N8 C11 H11D 109.2 . . ?
N8 C11 O14 111.9(7) . . ?
C12 C11 H11A 109.7 . . ?
C12 C11 H11B 109.7 . . ?
H11A C11 H11B 108.2 . . ?
H11C C11 H11D 107.9 . . ?
O14 C11 H11C 109.2 . . ?
O14 C11 H11D 109.2 . . ?
N8 C7 H7 123.5 . . ?
N6 C7 N8 113.0(3) . . ?
N6 C7 H7 123.5 . . ?
C12 C13 H13 108.8 . . ?
C12 C13 C17 112.4(5) . . ?
C15 C13 C12 108.4(4) . . ?
C15 C13 H13 108.8 . . ?
C15 C13 H13A 109.7 . . ?
C15 C13 C17 109.6(3) . . ?
C17 C13 H13 108.8 . . ?
C17 C13 H13A 109.7 . . ?
O14 C13 H13A 109.7 . . ?
O14 C13 C15 109.9(7) . . ?
O14 C13 C17 108.2(11) . . ?
O16 C15 C13 111.1(3) . . ?
O16 C15 H15A 109.4 . . ?
O16 C15 H15B 109.4 . . ?
C13 C15 H15A 109.4 . . ?
C13 C15 H15B 109.4 . . ?
H15A C15 H15B 108.0 . . ?
O18 C17 C13 110.1(3) . . ?
O18 C17 H17A 109.6 . . ?
O18 C17 H17B 109.6 . . ?
C13 C17 H17A 109.6 . . ?
C13 C17 H17B 109.6 . . ?
C13 C17 H17C 100.2 . . ?
C13 C17 H17D 100.2 . . ?
H17A C17 H17B 108.2 . . ?
H17C C17 H17D 104.2 . . ?
O19 C17 C13 146.6(10) . . ?
O19 C17 H17C 100.2 . . ?
O19 C17 H17D 100.2 . . ?
C17 O19 H19 109.5 . . ?
C13 O14 C11 115.6(11) . . ?

loop_
_geom_bond_atom_site_label_1
_geom_bond_atom_site_label_2
_geom_bond_distance
_geom_bond_site_symmetry_2
_geom_bond_publ_flag
O20 C4 1.248(4) . ?
O16 H16 0.8400 . ?
O16 C15 1.419(4) . ?
N3 H3 0.8800 . ?
N3 C2 1.369(4) . ?
N3 C4 1.379(4) . ?
N8 C9 1.365(4) . ?
N8 C11 1.467(4) . ?
N8 C7 1.380(4) . ?
N6 C5 1.388(4) . ?
N6 C7 1.313(4) . ?
N10 C2 1.334(4) . ?
N10 C9 1.352(4) . ?
N1 H1A 0.8800 . ?
N1 H1B 0.8800 . ?
N1 C2 1.338(4) . ?
O18 H18 0.8400 . ?
O18 C17 1.434(6) . ?
C9 C5 1.383(5) . ?
C5 C4 1.416(5) . ?
C12 H12A 0.9900 . ?
C12 H12B 0.9900 . ?
C12 C11 1.501(7) . ?
C12 C13 1.518(7) . ?
C11 H11A 0.9900 . ?
C11 H11B 0.9900 . ?
C11 H11C 0.9900 . ?
C11 H11D 0.9900 . ?
C11 O14 1.498(13) . ?
C7 H7 0.9500 . ?
C13 H13 1.0000 . ?
C13 H13A 1.0000 . ?
C13 C15 1.507(5) . ?
C13 C17 1.557(6) . ?
C13 O14 1.490(13) . ?
C15 H15A 0.9900 . ?
C15 H15B 0.9900 . ?
C17 H17A 0.9900 . ?
C17 H17B 0.9900 . ?
C17 H17C 0.9900 . ?
C17 H17D 0.9900 . ?
C17 O19 1.452(16) . ?
O19 H19 0.8400 . ?

loop_
_geom_torsion_atom_site_label_1
_geom_torsion_atom_site_label_2
_geom_torsion_atom_site_label_3
_geom_torsion_atom_site_label_4
_geom_torsion
_geom_torsion_site_symmetry_1
_geom_torsion_site_symmetry_2
_geom_torsion_site_symmetry_3
_geom_torsion_site_symmetry_4
_geom_torsion_publ_flag
N8 C9 C5 N6 -0.6(4) . . . . ?
N8 C9 C5 C4 177.2(3) . . . . ?
N8 C11 O14 C13 166.5(14) . . . . ?
N6 C5 C4 O20 2.6(6) . . . . ?
N6 C5 C4 N3 -179.5(3) . . . . ?
N10 C9 C5 N6 -179.8(3) . . . . ?
N10 C9 C5 C4 -2.0(5) . . . . ?
C2 N3 C4 O20 174.6(3) . . . . ?
C2 N3 C4 C5 -3.5(4) . . . . ?
C2 N10 C9 N8 -178.7(3) . . . . ?
C2 N10 C9 C5 0.3(5) . . . . ?
C9 N8 C11 C12 -72.2(6) . . . . ?
C9 N8 C11 O14 -76.4(12) . . . . ?
C9 N8 C7 N6 -0.5(4) . . . . ?
C9 N10 C2 N3 -0.3(4) . . . . ?
C9 N10 C2 N1 179.9(3) . . . . ?
C9 C5 C4 O20 -174.7(3) . . . . ?
C9 C5 C4 N3 3.2(4) . . . . ?
C5 N6 C7 N8 0.1(4) . . . . ?
C4 N3 C2 N10 2.2(5) . . . . ?
C4 N3 C2 N1 -178.0(3) . . . . ?
C12 C13 C15 O16 -178.9(5) . . . . ?
C12 C13 C17 O18 70.3(5) . . . . ?
C11 N8 C9 N10 -5.7(5) . . . . ?
C11 N8 C9 C5 175.1(3) . . . . ?
C11 N8 C7 N6 -174.8(3) . . . . ?
C11 C12 C13 C15 -169.9(6) . . . . ?
C11 C12 C13 C17 68.9(8) . . . . ?
C7 N8 C9 N10 179.8(3) . . . . ?
C7 N8 C9 C5 0.6(3) . . . . ?
C7 N8 C11 C12 101.1(6) . . . . ?
C7 N8 C11 O14 96.9(12) . . . . ?
C7 N6 C5 C9 0.3(4) . . . . ?
C7 N6 C5 C4 -177.2(3) . . . . ?
C13 C12 C11 N8 171.7(5) . . . . ?
C15 C13 C17 O18 -50.3(4) . . . . ?
C15 C13 C17 O19 -121.0(18) . . . . ?
C15 C13 O14 C11 -164.6(14) . . . . ?
C17 C13 C15 O16 -55.9(4) . . . . ?
C17 C13 O14 C11 75.8(19) . . . . ?
O14 C13 C15 O16 -174.7(12) . . . . ?
O14 C13 C17 O19 -1.1(19) . . . . ?
